data_7704097
loop_
_publ_author_name
'Zhao, Xue-Yan'
'Liang, Bing'
'Xiong, Ke-Cai'
'Shi, Yu-Wen'
'Yang, Si-Lei'
'Wei, Ting-Yu'
'Zhang, Hui'
'Zhang, Qing-Fu'
'Gai, Yan-Li'

_publ_section_title
;
 Two novel lead-based coordination polymers for luminescence sensing of
 anions, cations and small organic molecules.
;
_journal_issue 17
_journal_name_full 'Dalton transactions (Cambridge, England : 2003)'
_journal_page_first 5695
_journal_page_last 5702
_journal_paper_doi 10.1039/d0dt00533a
_journal_volume 49
_journal_year 2020
_chemical_formula_moiety 'C15 H9 N O6 Pb'
_chemical_formula_sum 'C15 H9 N O6 Pb'
_chemical_formula_weight 506.42
_space_group_crystal_system monoclinic
_space_group_IT_number 14
_space_group_name_Hall '-P 2yn'
_space_group_name_H-M_alt 'P 1 21/n 1'
_atom_sites_solution_hydrogens geom
_audit_creation_method SHELXL-2018/3
_audit_update_record
;
2020-03-25 deposited with the CCDC.	2020-03-30 downloaded from the CCDC.
;
_cell_angle_alpha 90
_cell_angle_beta 102.4030(10)
_cell_angle_gamma 90
_cell_formula_units_Z 4
_cell_length_a 12.6015(13)
_cell_length_b 7.4542(8)
_cell_length_c 15.1789(16)
_cell_measurement_reflns_used 6034
_cell_measurement_temperature 296(2)
_cell_measurement_theta_max 28.31
_cell_measurement_theta_min 2.37
_cell_volume 1392.5(3)
_computing_cell_refinement 'Bruker SAINT'
_computing_data_collection 'Bruker APEX2'
_computing_data_reduction 'Bruker SAINT'
_computing_molecular_graphics 'Bruker SHELXTL'
_computing_publication_material 'Bruker SHELXTL'
_computing_structure_refinement 'SHELXL-2018/3 (Sheldrick, 2018)'
_computing_structure_solution 'SHELXL-2018/3 (Sheldrick, 2018)'
_diffrn_ambient_temperature 296(2)
_diffrn_measured_fraction_theta_full 0.995
_diffrn_measured_fraction_theta_max 0.910
_diffrn_measurement_device_type 'Bruker APEX-II CCD'
_diffrn_measurement_method '\f and \w scans'
_diffrn_radiation_type MoK\a
_diffrn_radiation_wavelength 0.71073
_diffrn_reflns_av_R_equivalents 0.0210
_diffrn_reflns_av_unetI/netI 0.0212
_diffrn_reflns_Laue_measured_fraction_full 0.995
_diffrn_reflns_Laue_measured_fraction_max 0.910
_diffrn_reflns_limit_h_max 16
_diffrn_reflns_limit_h_min -16
_diffrn_reflns_limit_k_max 9
_diffrn_reflns_limit_k_min -10
_diffrn_reflns_limit_l_max 17
_diffrn_reflns_limit_l_min -20
_diffrn_reflns_number 9733
_diffrn_reflns_point_group_measured_fraction_full 0.995
_diffrn_reflns_point_group_measured_fraction_max 0.910
_diffrn_reflns_theta_full 25.242
_diffrn_reflns_theta_max 28.698
_diffrn_reflns_theta_min 3.195
_diffrn_source 'sealed tube'
_exptl_absorpt_coefficient_mu 12.148
_exptl_absorpt_correction_T_max 0.7458
_exptl_absorpt_correction_T_min 0.4897
_exptl_absorpt_correction_type multi-scan
_exptl_absorpt_process_details 'SADABS-2008/1 - Sheldrick, G.M. (2008) SADABS, Version 2008/1. Bruker AXS Inc., Madison.'
_exptl_crystal_colour 'light yellow'
_exptl_crystal_density_diffrn 2.416
_exptl_crystal_description block
_exptl_crystal_F_000 944
_exptl_crystal_size_max 0.250
_exptl_crystal_size_mid 0.200
_exptl_crystal_size_min 0.200
_refine_diff_density_max 1.559
_refine_diff_density_min -1.017
_refine_diff_density_rms 0.119
_refine_ls_extinction_method none
_refine_ls_goodness_of_fit_ref 1.038
_refine_ls_hydrogen_treatment constr
_refine_ls_matrix_type full
_refine_ls_number_parameters 208
_refine_ls_number_reflns 3269
_refine_ls_number_restraints 0
_refine_ls_restrained_S_all 1.038
_refine_ls_R_factor_all 0.0243
_refine_ls_R_factor_gt 0.0216
_refine_ls_shift/su_max 0.001
_refine_ls_shift/su_mean 0.000
_refine_ls_structure_factor_coef Fsqd
_refine_ls_weighting_details 'w=1/[\s^2^(Fo^2^)+(0.0259P)^2^+2.1290P] where P=(Fo^2^+2Fc^2^)/3'
_refine_ls_weighting_scheme calc
_refine_ls_wR_factor_gt 0.0529
_refine_ls_wR_factor_ref 0.0540
_reflns_Friedel_coverage 0.000
_reflns_number_gt 2973
_reflns_number_total 3269
_reflns_threshold_expression 'I > 2\s(I)'
_cod_data_source_file d0dt00533a2.cif
_cod_data_source_block 2
_cod_depositor_comments 'Adding full bibliography for 7704097--7704098.cif.'
_cod_original_sg_symbol_H-M 'P 21/n'
_cod_database_code 7704097
_shelx_shelxl_version_number 2018/3
_shelx_space_group_comment
;
The symmetry employed for this shelxl refinement is uniquely defined
by the following loop, which should always be used as a source of
symmetry information in preference to the above space-group names.
They are only intended as comments.
;
_shelx_estimated_absorpt_t_min 0.151
_shelx_estimated_absorpt_t_max 0.195

loop_
_space_group_symop_operation_xyz
'x, y, z'
'-x+1/2, y+1/2, -z+1/2'
'-x, -y, -z'
'x-1/2, -y-1/2, z-1/2'

loop_
_atom_site_label
_atom_site_type_symbol
_atom_site_fract_x
_atom_site_fract_y
_atom_site_fract_z
_atom_site_U_iso_or_equiv
_atom_site_adp_type
_atom_site_occupancy
_atom_site_site_symmetry_order
_atom_site_calc_flag
_atom_site_refinement_flags_posn
_atom_site_refinement_flags_adp
_atom_site_refinement_flags_occupancy
_atom_site_disorder_assembly
_atom_site_disorder_group
Pb1 Pb 0.13504(2) 0.49240(2) 0.25442(2) 0.02576(6) Uani 1 1 d . . . . .
O1 O 0.3319(2) 0.5630(4) 0.3574(2) 0.0435(7) Uani 1 1 d . . . . .
O2 O 0.3312(2) 0.2656(3) 0.3443(2) 0.0439(6) Uani 1 1 d . . . . .
O3 O 0.5090(2) 0.8619(3) 0.38470(16) 0.0338(5) Uani 1 1 d . . . . .
O4 O 0.4877(3) 0.7279(4) 0.25152(18) 0.0475(7) Uani 1 1 d . . . . .
O5 O 0.9748(2) -0.3254(4) 0.25899(17) 0.0430(6) Uani 1 1 d . . . . .
O6 O 1.0776(2) -0.3945(4) 0.39030(18) 0.0459(7) Uani 1 1 d . . . . .
N1 N 0.6579(2) 0.2561(3) 0.46559(17) 0.0223(5) Uani 1 1 d . . . . .
C1 C 0.3781(3) 0.4147(5) 0.3620(2) 0.0307(7) Uani 1 1 d . . . . .
C2 C 0.5001(2) 0.4136(4) 0.3929(2) 0.0231(6) Uani 1 1 d . . . . .
C3 C 0.5650(3) 0.5608(4) 0.3812(2) 0.0242(6) Uani 1 1 d . . . . .
C4 C 0.5160(3) 0.7312(4) 0.3353(2) 0.0293(7) Uani 1 1 d . . . . .
C5 C 0.6760(3) 0.5487(4) 0.4117(2) 0.0294(7) Uani 1 1 d . . . . .
H5 H 0.719961 0.644430 0.403053 0.035 Uiso 1 1 calc R U . . .
C6 C 0.7221(3) 0.3968(4) 0.4547(2) 0.0281(7) Uani 1 1 d . . . . .
H6 H 0.796904 0.390341 0.476300 0.034 Uiso 1 1 calc R U . . .
C7 C 0.5512(2) 0.2632(4) 0.4355(2) 0.0240(6) Uani 1 1 d . . . . .
H7 H 0.509374 0.164061 0.443332 0.029 Uiso 1 1 calc R U . . .
C8 C 0.7094(3) 0.0976(4) 0.5168(2) 0.0278(7) Uani 1 1 d . . . . .
H8A H 0.652894 0.016277 0.526458 0.033 Uiso 1 1 calc R U . . .
H8B H 0.749481 0.136880 0.575484 0.033 Uiso 1 1 calc R U . . .
C9 C 0.7855(3) -0.0027(3) 0.4701(2) 0.0236(6) Uani 1 1 d . . . . .
C10 C 0.7742(3) 0.0013(4) 0.3770(3) 0.0308(8) Uani 1 1 d . . . . .
H10 H 0.720522 0.071742 0.341667 0.037 Uiso 1 1 calc R U . . .
C11 C 0.8434(3) -0.1002(4) 0.3368(2) 0.0310(7) Uani 1 1 d . . . . .
H11 H 0.836177 -0.096743 0.274521 0.037 Uiso 1 1 calc R U . . .
C12 C 0.9234(2) -0.2071(4) 0.3892(2) 0.0262(6) Uani 1 1 d . . . . .
C13 C 0.9964(3) -0.3152(4) 0.3435(2) 0.0295(7) Uani 1 1 d . . . . .
C14 C 0.9337(3) -0.2110(4) 0.4814(2) 0.0300(7) Uani 1 1 d . . . . .
H14 H 0.986795 -0.282572 0.516629 0.036 Uiso 1 1 calc R U . . .
C15 C 0.8656(3) -0.1092(4) 0.5222(2) 0.0288(7) Uani 1 1 d . . . . .
H15 H 0.873490 -0.112167 0.584489 0.035 Uiso 1 1 calc R U . . .

loop_
_atom_site_aniso_label
_atom_site_aniso_U_11
_atom_site_aniso_U_22
_atom_site_aniso_U_33
_atom_site_aniso_U_23
_atom_site_aniso_U_13
_atom_site_aniso_U_12
Pb1 0.02256(8) 0.02318(8) 0.03043(9) -0.00327(4) 0.00320(5) 0.00094(4)
O1 0.0270(13) 0.0379(13) 0.0602(18) -0.0138(13) -0.0023(12) 0.0094(11)
O2 0.0272(13) 0.0379(13) 0.0646(19) -0.0069(13) 0.0053(12) -0.0061(10)
O3 0.0404(14) 0.0209(10) 0.0375(14) -0.0011(9) 0.0028(11) 0.0041(9)
O4 0.072(2) 0.0398(14) 0.0288(14) 0.0053(11) 0.0066(13) 0.0215(13)
O5 0.0470(16) 0.0515(16) 0.0312(14) 0.0018(12) 0.0097(12) 0.0204(12)
O6 0.0321(14) 0.0655(18) 0.0370(15) -0.0092(13) 0.0008(11) 0.0206(12)
N1 0.0253(13) 0.0199(11) 0.0208(12) -0.0010(9) 0.0030(10) 0.0037(9)
C1 0.0246(16) 0.0368(17) 0.0289(17) -0.0047(14) 0.0016(13) 0.0020(13)
C2 0.0218(15) 0.0232(14) 0.0233(15) -0.0046(11) 0.0026(12) 0.0013(11)
C3 0.0278(16) 0.0216(13) 0.0227(15) -0.0011(12) 0.0041(12) 0.0045(12)
C4 0.0285(17) 0.0249(14) 0.0327(18) 0.0038(13) 0.0030(14) 0.0042(12)
C5 0.0272(17) 0.0219(13) 0.0365(18) 0.0017(13) 0.0015(14) -0.0046(12)
C6 0.0209(15) 0.0269(15) 0.0337(18) -0.0010(13) 0.0000(13) -0.0002(11)
C7 0.0245(15) 0.0222(13) 0.0252(16) -0.0035(11) 0.0053(12) -0.0012(11)
C8 0.0337(17) 0.0246(14) 0.0244(16) 0.0045(12) 0.0047(13) 0.0077(12)
C9 0.0240(16) 0.0199(14) 0.0262(16) 0.0010(10) 0.0041(13) 0.0001(9)
C10 0.0315(19) 0.0309(18) 0.0291(18) 0.0073(12) 0.0044(15) 0.0098(12)
C11 0.0375(19) 0.0326(16) 0.0226(16) 0.0034(13) 0.0060(13) 0.0078(13)
C12 0.0234(15) 0.0240(14) 0.0312(17) -0.0005(12) 0.0057(13) 0.0000(11)
C13 0.0255(16) 0.0273(15) 0.0361(19) -0.0026(13) 0.0072(14) -0.0007(12)
C14 0.0249(16) 0.0298(15) 0.0328(18) 0.0034(13) 0.0006(13) 0.0058(12)
C15 0.0289(17) 0.0323(16) 0.0239(16) 0.0019(12) 0.0029(13) 0.0040(12)

loop_
_atom_type_symbol
_atom_type_description
_atom_type_scat_dispersion_real
_atom_type_scat_dispersion_imag
_atom_type_scat_source
C C 0.0033 0.0016 'International Tables Vol C Tables 4.2.6.8 and 6.1.1.4'
H H 0.0000 0.0000 'International Tables Vol C Tables 4.2.6.8 and 6.1.1.4'
N N 0.0061 0.0033 'International Tables Vol C Tables 4.2.6.8 and 6.1.1.4'
O O 0.0106 0.0060 'International Tables Vol C Tables 4.2.6.8 and 6.1.1.4'
Pb Pb -3.3944 10.1111 'International Tables Vol C Tables 4.2.6.8 and 6.1.1.4'

loop_
_geom_angle_atom_site_label_1
_geom_angle_atom_site_label_2
_geom_angle_atom_site_label_3
_geom_angle
_geom_angle_site_symmetry_1
_geom_angle_site_symmetry_3
_geom_angle_publ_flag
O5 Pb1 O6 52.88(8) 1_465 1_465 ?
O5 Pb1 O4 86.02(10) 1_465 2_545 ?
O6 Pb1 O4 90.52(10) 1_465 2_545 ?
O5 Pb1 O2 79.70(8) 1_465 2 ?
O6 Pb1 O2 108.95(10) 1_465 2 ?
O4 Pb1 O2 140.35(9) 2_545 2 ?
O5 Pb1 O3 78.39(8) 1_465 2_545 ?
O6 Pb1 O3 120.99(8) 1_465 2_545 ?
O4 Pb1 O3 50.92(8) 2_545 2_545 ?
O2 Pb1 O3 89.84(8) 2 2_545 ?
O5 Pb1 O1 122.65(9) 1_465 . ?
O6 Pb1 O1 81.21(9) 1_465 . ?
O4 Pb1 O1 131.60(9) 2_545 . ?
O2 Pb1 O1 86.39(9) 2 . ?
O3 Pb1 O1 157.36(8) 2_545 . ?
C1 O1 Pb1 102.8(2) . . ?
C1 O2 Pb1 133.0(2) . 2_545 ?
C4 O3 Pb1 86.13(19) . 2 ?
C4 O4 Pb1 93.4(2) . 2 ?
C13 O5 Pb1 93.6(2) . 1_645 ?
C13 O6 Pb1 92.1(2) . 1_645 ?
C7 N1 C6 121.0(3) . . ?
C7 N1 C8 120.7(3) . . ?
C6 N1 C8 118.2(3) . . ?
O1 C1 O2 125.4(3) . . ?
O1 C1 C2 117.1(3) . . ?
O2 C1 C2 117.5(3) . . ?
C7 C2 C3 118.0(3) . . ?
C7 C2 C1 119.4(3) . . ?
C3 C2 C1 122.6(3) . . ?
C5 C3 C2 118.9(3) . . ?
C5 C3 C4 119.5(3) . . ?
C2 C3 C4 121.6(3) . . ?
O3 C4 O4 126.1(3) . . ?
O3 C4 C3 117.1(3) . . ?
O4 C4 C3 116.8(3) . . ?
O3 C4 Pb1 68.11(17) . 2 ?
O4 C4 Pb1 60.74(17) . 2 ?
C3 C4 Pb1 162.8(2) . 2 ?
C6 C5 C3 120.6(3) . . ?
C6 C5 H5 119.7 . . ?
C3 C5 H5 119.7 . . ?
N1 C6 C5 119.5(3) . . ?
N1 C6 H6 120.2 . . ?
C5 C6 H6 120.2 . . ?
N1 C7 C2 122.0(3) . . ?
N1 C7 H7 119.0 . . ?
C2 C7 H7 119.0 . . ?
N1 C8 C9 113.5(3) . . ?
N1 C8 H8A 108.9 . . ?
C9 C8 H8A 108.9 . . ?
N1 C8 H8B 108.9 . . ?
C9 C8 H8B 108.9 . . ?
H8A C8 H8B 107.7 . . ?
C10 C9 C15 119.6(3) . . ?
C10 C9 C8 122.1(3) . . ?
C15 C9 C8 118.2(3) . . ?
C9 C10 C11 119.8(3) . . ?
C9 C10 H10 120.1 . . ?
C11 C10 H10 120.1 . . ?
C10 C11 C12 120.4(3) . . ?
C10 C11 H11 119.8 . . ?
C12 C11 H11 119.8 . . ?
C14 C12 C11 119.4(3) . . ?
C14 C12 C13 121.7(3) . . ?
C11 C12 C13 118.9(3) . . ?
O5 C13 O6 121.3(3) . . ?
O5 C13 C12 119.0(3) . . ?
O6 C13 C12 119.7(3) . . ?
O5 C13 Pb1 60.03(17) . 1_645 ?
O6 C13 Pb1 61.35(17) . 1_645 ?
C12 C13 Pb1 178.1(2) . 1_645 ?
C12 C14 C15 120.6(3) . . ?
C12 C14 H14 119.7 . . ?
C15 C14 H14 119.7 . . ?
C14 C15 C9 120.1(3) . . ?
C14 C15 H15 119.9 . . ?
C9 C15 H15 119.9 . . ?

loop_
_geom_bond_atom_site_label_1
_geom_bond_atom_site_label_2
_geom_bond_distance
_geom_bond_site_symmetry_2
_geom_bond_publ_flag
Pb1 O5 2.447(2) 1_465 ?
Pb1 O6 2.476(3) 1_465 ?
Pb1 O4 2.496(3) 2_545 ?
Pb1 O2 2.617(3) 2 ?
Pb1 O3 2.656(2) 2_545 ?
Pb1 O1 2.685(3) . ?
O1 C1 1.245(4) . ?
O2 C1 1.260(4) . ?
O3 C4 1.244(4) . ?
O4 C4 1.246(4) . ?
O5 C13 1.254(4) . ?
O6 C13 1.260(4) . ?
N1 C7 1.325(4) . ?
N1 C6 1.356(4) . ?
N1 C8 1.485(4) . ?
C1 C2 1.509(4) . ?
C2 C7 1.382(4) . ?
C2 C3 1.402(4) . ?
C3 C5 1.379(5) . ?
C3 C4 1.515(4) . ?
C5 C6 1.373(5) . ?
C5 H5 0.9300 . ?
C6 H6 0.9300 . ?
C7 H7 0.9300 . ?
C8 C9 1.508(4) . ?
C8 H8A 0.9700 . ?
C8 H8B 0.9700 . ?
C9 C10 1.389(5) . ?
C9 C15 1.389(4) . ?
C10 C11 1.391(5) . ?
C10 H10 0.9300 . ?
C11 C12 1.393(4) . ?
C11 H11 0.9300 . ?
C12 C14 1.378(5) . ?
C12 C13 1.500(4) . ?
C14 C15 1.387(4) . ?
C14 H14 0.9300 . ?
C15 H15 0.9300 . ?
